data_2201326
loop_
_publ_author_name
'Okabe, Nobuo'
'Muranishi, Yasunori'

_publ_section_title
;
 Bis(8-hydroxyquinoline-2-carboxylato-\k^3^<i>N,O,O</i>')cobalt(II)
 trihydrate
;
_journal_issue 7
_journal_name_full 'Acta Crystallographica Section E'
_journal_page_first m352
_journal_page_last m353
_journal_paper_doi 10.1107/S1600536802010814
_journal_volume 58
_journal_year 2002
_chemical_formula_iupac '[Co (C10 H7 N O3)2], 3H2 O'
_chemical_formula_moiety 'C20 H12 Co N2 O6, 3 H2 O'
_chemical_formula_sum 'C20 H18 Co N2 O9'
_chemical_formula_weight 489.29
_space_group_IT_number 2
_symmetry_cell_setting triclinic
_symmetry_space_group_name_Hall '-P 1'
_symmetry_space_group_name_H-M 'P -1'
_cell_angle_alpha 97.460(10)
_cell_angle_beta 107.120(10)
_cell_angle_gamma 102.030(10)
_cell_formula_units_Z 2
_cell_length_a 9.2550(10)
_cell_length_b 15.852(3)
_cell_length_c 7.1920(10)
_cell_measurement_reflns_used 25
_cell_measurement_temperature 296.2
_cell_measurement_theta_max 14.6
_cell_measurement_theta_min 12.8
_cell_volume 965.4(3)
_computing_cell_refinement 'MSC/AFC Diffractometer Control Software'
_computing_data_collection
;
MSC/AFC Diffractometer Control Software (Molecular Structure Corporation &
Rigaku, 1999)
;
_computing_data_reduction 'TEXSAN (Molecular Structure Corporation & Rigaku, 1999)'
_computing_molecular_graphics 'ORTEPII (Johnson, 1976)'
_computing_publication_material TEXSAN
_computing_structure_refinement 'SHELXL97 (Sheldrick, 1997)'
_computing_structure_solution 'SIR97 (Altomare et al., 1999)'
_diffrn_measured_fraction_theta_full 1.000
_diffrn_measured_fraction_theta_max 1.000
_diffrn_measurement_device_type 'Rigaku AFC-5R'
_diffrn_measurement_method \w-2\q
_diffrn_radiation_type MoK\a
_diffrn_radiation_wavelength 0.7107
_diffrn_reflns_av_R_equivalents 0.049
_diffrn_reflns_limit_h_max 12
_diffrn_reflns_limit_h_min 0
_diffrn_reflns_limit_k_max 20
_diffrn_reflns_limit_k_min -20
_diffrn_reflns_limit_l_max 8
_diffrn_reflns_limit_l_min -9
_diffrn_reflns_number 4707
_diffrn_reflns_theta_full 27.50
_diffrn_reflns_theta_max 27.50
_diffrn_standards_decay_% 0.20
_diffrn_standards_interval_count 150
_diffrn_standards_number 3
_exptl_absorpt_coefficient_mu 0.949
_exptl_absorpt_correction_T_max 0.909
_exptl_absorpt_correction_T_min 0.892
_exptl_absorpt_correction_type '\y scan'
_exptl_absorpt_process_details '(North et al., 1968)'
_exptl_crystal_colour yellow
_exptl_crystal_density_diffrn 1.683
_exptl_crystal_density_method 'not measured'
_exptl_crystal_description prism
_exptl_crystal_F_000 502.0
_exptl_crystal_size_max 0.150
_exptl_crystal_size_mid 0.100
_exptl_crystal_size_min 0.100
_refine_diff_density_max 0.43
_refine_diff_density_min -0.43
_refine_ls_extinction_method none
_refine_ls_goodness_of_fit_ref 0.853
_refine_ls_hydrogen_treatment mixed
_refine_ls_number_parameters 313
_refine_ls_number_reflns 4438
_refine_ls_R_factor_gt 0.0432
_refine_ls_shift/su_max 0.0000
_refine_ls_structure_factor_coef Fsqd
_refine_ls_weighting_details 'w = 1/[\s^2^(Fo^2^) + (0.1P)^2^] where P = (Fo^2^+2Fc^2^)/3'
_refine_ls_weighting_scheme calc
_refine_ls_wR_factor_ref 0.1617
_reflns_number_gt 2256
_reflns_number_total 4438
_reflns_threshold_expression I>2\s(I)
_cod_data_source_file cf6182.cif
_cod_data_source_block I
_cod_database_code 2201326

loop_
_symmetry_equiv_pos_as_xyz
x,y,z
-x,-y,-z

loop_
_atom_site_label
_atom_site_fract_x
_atom_site_fract_y
_atom_site_fract_z
_atom_site_U_iso_or_equiv
_atom_site_adp_type
_atom_site_calc_flag
_atom_site_refinement_flags
_atom_site_occupancy
_atom_site_disorder_assembly
_atom_site_disorder_group
_atom_site_type_symbol
Co1 0.35207(7) 0.24758(4) 0.51576(9) 0.0319(2) Uani d . 1.00 . . Co
O1 0.1317(4) 0.2541(2) 0.3276(5) 0.0432(8) Uani d . 1.00 . . O
O2 -0.0253(4) 0.3459(2) 0.2895(5) 0.0534(9) Uani d . 1.00 . . O
O3E 0.5861(4) 0.3048(2) 0.7474(5) 0.0413(7) Uani d . 1.00 . . O
O4 0.4626(4) 0.2390(2) 0.3029(5) 0.0442(8) Uani d . 1.00 . . O
O5 0.5243(4) 0.1378(2) 0.1115(5) 0.0494(9) Uani d . 1.00 . . O
O6E 0.2426(4) 0.1922(2) 0.7353(5) 0.0477(8) Uani d . 1.00 . . O
O7 0.0482(5) 0.2382(3) 0.8926(7) 0.0810(10) Uani d . 1.00 . . O
O8 0.7296(4) 0.2335(2) 0.9985(5) 0.0502(9) Uani d . 1.00 . . O
O9 0.8482(6) 0.3032(4) 0.6062(9) 0.098(2) Uani d . 1.00 . . O
N1 0.3603(4) 0.3729(2) 0.5872(5) 0.0305(8) Uani d . 1.00 . . N
N2 0.3328(4) 0.1194(2) 0.4604(5) 0.0330(8) Uani d . 1.00 . . N
C1 0.2374(5) 0.4017(3) 0.5009(6) 0.0325(9) Uani d . 1.00 . . C
C2 0.2388(6) 0.4908(3) 0.5403(7) 0.0390(10) Uani d . 1.00 . . C
C3 0.3718(6) 0.5504(3) 0.6686(7) 0.0370(10) Uani d . 1.00 . . C
C4 0.5056(5) 0.5218(3) 0.7625(6) 0.0339(10) Uani d . 1.00 . . C
C5 0.6482(6) 0.5761(3) 0.8960(7) 0.0400(10) Uani d . 1.00 . . C
C6 0.7662(6) 0.5390(3) 0.9773(7) 0.0410(10) Uani d . 1.00 . . C
C7 0.7524(5) 0.4478(3) 0.9356(7) 0.0390(10) Uani d . 1.00 . . C
C8 0.6166(5) 0.3935(3) 0.8045(6) 0.0320(9) Uani d . 1.00 . . C
C9 0.4932(5) 0.4306(3) 0.7182(6) 0.0291(9) Uani d . 1.00 . . C
C10 0.1029(5) 0.3287(3) 0.3620(7) 0.0380(10) Uani d . 1.00 . . C
C11 0.3831(5) 0.0887(3) 0.3179(6) 0.0343(10) Uani d . 1.00 . . C
C12 0.3633(6) -0.0016(3) 0.2561(7) 0.0440(10) Uani d . 1.00 . . C
C13 0.2933(6) -0.0590(3) 0.3505(8) 0.0460(10) Uani d . 1.00 . . C
C14 0.2405(5) -0.0280(3) 0.5051(7) 0.0400(10) Uani d . 1.00 . . C
C15 0.1658(6) -0.0802(3) 0.6111(9) 0.0510(10) Uani d . 1.00 . . C
C16 0.1157(6) -0.0436(4) 0.7516(8) 0.0530(10) Uani d . 1.00 . . C
C17 0.1404(6) 0.0487(4) 0.8024(8) 0.0500(10) Uani d . 1.00 . . C
C18 0.2138(5) 0.1021(3) 0.7048(7) 0.0390(10) Uani d . 1.00 . . C
C19 0.2638(5) 0.0641(3) 0.5558(7) 0.0360(10) Uani d . 1.00 . . C
C20 0.4622(5) 0.1609(3) 0.2344(7) 0.0370(10) Uani d . 1.00 . . C
H2 0.1506 0.5093 0.4803 0.0473 Uiso calc . 1.00 . . H
H3 0.3744 0.6098 0.6941 0.0446 Uiso calc . 1.00 . . H
H3E 0.632(6) 0.278(3) 0.846(7) 0.0619 Uiso calc . 1.00 . . H
H5 0.6620 0.6367 0.9287 0.0482 Uiso calc . 1.00 . . H
H6 0.8604 0.5757 1.0646 0.0491 Uiso calc . 1.00 . . H
H6E 0.172(6) 0.206(4) 0.790(9) 0.0715 Uiso calc . 1.00 . . H
H7 0.8350 0.4251 0.9968 0.0464 Uiso calc . 1.00 . . H
H7A 0.040(9) 0.226(6) 1.008(8) 0.1216 Uiso calc . 1.00 . . H
H7B -0.034(7) 0.253(5) 0.811(9) 0.1216 Uiso calc . 1.00 . . H
H8A 0.818(5) 0.268(3) 1.090(7) 0.0753 Uiso calc . 1.00 . . H
H8B 0.656(5) 0.206(4) 1.045(8) 0.0753 Uiso calc . 1.00 . . H
H9A 0.891(9) 0.319(6) 0.510(10) 0.1468 Uiso calc . 1.00 . . H
H9B 0.742(4) 0.294(6) 0.570(10) 0.1468 Uiso calc . 1.00 . . H
H12 0.3969 -0.0222 0.1534 0.0523 Uiso calc . 1.00 . . H
H13 0.2804 -0.1192 0.3121 0.0550 Uiso calc . 1.00 . . H
H15 0.1509 -0.1409 0.5837 0.0617 Uiso calc . 1.00 . . H
H16 0.0637 -0.0797 0.8166 0.0633 Uiso calc . 1.00 . . H
H17 0.1069 0.0730 0.9019 0.0605 Uiso calc . 1.00 . . H

loop_
_atom_site_aniso_label
_atom_site_aniso_U_11
_atom_site_aniso_U_22
_atom_site_aniso_U_33
_atom_site_aniso_U_12
_atom_site_aniso_U_13
_atom_site_aniso_U_23
Co1 0.0340(3) 0.0242(3) 0.0351(3) 0.0064(2) 0.0093(3) 0.0053(2)
O1 0.041(2) 0.031(2) 0.049(2) 0.0040(10) 0.008(2) 0.0040(10)
O2 0.036(2) 0.054(2) 0.060(2) 0.011(2) 0.001(2) 0.012(2)
O3E 0.043(2) 0.033(2) 0.040(2) 0.0100(10) 0.005(2) 0.0020(10)
O4 0.055(2) 0.031(2) 0.049(2) 0.0070(10) 0.025(2) 0.0080(10)
O5 0.056(2) 0.047(2) 0.051(2) 0.011(2) 0.030(2) 0.008(2)
O6E 0.054(2) 0.040(2) 0.055(2) 0.012(2) 0.028(2) 0.009(2)
O7 0.066(3) 0.088(3) 0.085(3) 0.013(2) 0.038(3) -0.014(3)
O8 0.050(2) 0.048(2) 0.044(2) 0.004(2) 0.009(2) 0.013(2)
O9 0.090(4) 0.118(4) 0.118(4) 0.046(4) 0.063(4) 0.037(4)
N1 0.031(2) 0.030(2) 0.027(2) 0.0010(10) 0.008(2) 0.0040(10)
N2 0.034(2) 0.029(2) 0.035(2) 0.010(2) 0.007(2) 0.008(2)
C1 0.033(2) 0.034(2) 0.032(2) 0.009(2) 0.013(2) 0.005(2)
C2 0.045(3) 0.039(2) 0.041(3) 0.018(2) 0.017(2) 0.013(2)
C3 0.049(3) 0.029(2) 0.036(2) 0.009(2) 0.018(2) 0.005(2)
C4 0.041(3) 0.030(2) 0.032(2) 0.005(2) 0.016(2) 0.008(2)
C5 0.048(3) 0.029(2) 0.037(2) -0.002(2) 0.017(2) -0.001(2)
C6 0.034(2) 0.041(3) 0.038(3) -0.002(2) 0.009(2) 0.003(2)
C7 0.037(3) 0.040(2) 0.037(3) 0.006(2) 0.010(2) 0.011(2)
C8 0.032(2) 0.031(2) 0.032(2) 0.005(2) 0.011(2) 0.006(2)
C9 0.036(2) 0.026(2) 0.026(2) 0.004(2) 0.015(2) 0.005(2)
C10 0.032(3) 0.039(3) 0.040(3) 0.006(2) 0.006(2) 0.011(2)
C11 0.029(2) 0.035(2) 0.036(2) 0.008(2) 0.006(2) 0.007(2)
C12 0.042(3) 0.039(3) 0.040(3) 0.011(2) 0.003(2) 0.001(2)
C13 0.044(3) 0.026(2) 0.057(3) 0.005(2) 0.005(2) 0.005(2)
C14 0.029(2) 0.032(2) 0.049(3) 0.004(2) 0.000(2) 0.012(2)
C15 0.046(3) 0.035(3) 0.065(4) 0.005(2) 0.006(3) 0.023(2)
C16 0.046(3) 0.050(3) 0.057(3) 0.001(2) 0.010(3) 0.029(3)
C17 0.041(3) 0.062(3) 0.048(3) 0.011(2) 0.011(2) 0.023(3)
C18 0.037(3) 0.038(2) 0.036(2) 0.007(2) 0.006(2) 0.012(2)
C19 0.029(2) 0.036(2) 0.039(3) 0.008(2) 0.004(2) 0.013(2)
C20 0.036(2) 0.036(2) 0.035(2) 0.008(2) 0.007(2) 0.008(2)

loop_
_atom_type_symbol
_atom_type_description
_atom_type_scat_dispersion_real
_atom_type_scat_dispersion_imag
_atom_type_scat_source
C C 0.003 0.002
;International Tables for Crystallography
(1992, Vol. C, Tables 4.2.6.8 and 6.1.1.4)
;
H H 0.000 0.000
;International Tables for Crystallography
(1992, Vol. C, Table 6.1.1.4)
;
O O 0.011 0.006
;International Tables for Crystallography
(1992, Vol. C, Tables 4.2.6.8 and 6.1.1.4)
;
N N 0.006 0.003
;International Tables for Crystallography
(1992, Vol. C, Tables 4.2.6.8 and 6.1.1.4)
;
Co Co 0.349 0.972
;International Tables for Crystallography
(1992, Vol. C, Tables 4.2.6.8 and 6.1.1.4)
;

loop_
_geom_angle_atom_site_label_1
_geom_angle_atom_site_label_2
_geom_angle_atom_site_label_3
_geom_angle
_geom_angle_publ_flag
O1 Co1 O3E 153.90(10) yes
O1 Co1 O4 98.10(10) yes
O1 Co1 O6E 91.70(10) yes
O1 Co1 N1 77.80(10) yes
O1 Co1 N2 101.40(10) yes
O3E Co1 O4 88.80(10) yes
O3E Co1 O6E 93.10(10) yes
O3E Co1 N1 76.00(10) yes
O3E Co1 N2 104.60(10) yes
O4 Co1 O6E 153.40(10) yes
O4 Co1 N1 105.80(10) yes
O4 Co1 N2 79.4(2) yes
O6E Co1 N1 100.4(2) yes
O6E Co1 N2 74.5(2) yes
N1 Co1 N2 174.8(2) yes
Co1 O1 C10 113.7(2) yes
Co1 O3E C8 111.9(3) yes
Co1 O3E H3E 125(3) no
C8 O3E H3E 114(3) no
Co1 O4 C20 113.9(3) yes
Co1 O6E C18 111.6(3) yes
Co1 O6E H6E 134(4) no
C18 O6E H6E 106(4) no
H7A O7 H7B 117(7) no
H8A O8 H8B 116(5) no
H9A O9 H9B 115(7) no
Co1 N1 C1 119.4(2) no
Co1 N1 C9 120.5(3) no
C1 N1 C9 120.1(4) no
Co1 N2 C11 117.2(3) no
Co1 N2 C19 121.9(3) no
C11 N2 C19 120.7(4) no
N1 C1 C2 121.9(3) no
N1 C1 C10 112.2(4) no
C2 C1 C10 125.9(4) no
C1 C2 C3 119.2(5) no
C1 C2 H2 120.4 no
C3 C2 H2 120.4 no
C2 C3 C4 120.3(4) no
C2 C3 H3 119.8 no
C4 C3 H3 119.8 no
C3 C4 C5 125.7(4) no
C3 C4 C9 116.8(3) no
C5 C4 C9 117.4(4) no
C4 C5 C6 119.2(4) no
C4 C5 H5 120.4 no
C6 C5 H5 120.4 no
C5 C6 C7 123.3(4) no
C5 C6 H6 118.4 no
C7 C6 H6 118.4 no
C6 C7 C8 119.0(4) no
C6 C7 H7 120.5 no
C8 C7 H7 120.5 no
O3E C8 C7 126.0(4) no
O3E C8 C9 115.4(3) no
C7 C8 C9 118.6(4) no
N1 C9 C4 121.6(4) no
N1 C9 C8 115.9(4) no
C4 C9 C8 122.5(3) no
O1 C10 O2 126.0(4) no
O1 C10 C1 116.0(4) no
O2 C10 C1 118.0(4) no
N2 C11 C12 121.8(5) no
N2 C11 C20 112.9(4) no
C12 C11 C20 125.3(5) no
C11 C12 C13 118.6(5) no
C11 C12 H12 120.7 no
C13 C12 H12 120.7 no
C12 C13 C14 120.8(4) no
C12 C13 H13 119.6 no
C14 C13 H13 119.6 no
C13 C14 C15 126.1(4) no
C13 C14 C19 116.6(5) no
C15 C14 C19 117.3(5) no
C14 C15 C16 121.0(5) no
C14 C15 H15 119.5 no
C16 C15 H15 119.5 no
C15 C16 C17 121.3(6) no
C15 C16 H16 119.3 no
C17 C16 H16 119.3 no
C16 C17 C18 119.7(6) no
C16 C17 H17 120.2 no
C18 C17 H17 120.1 no
O6E C18 C17 126.1(5) no
O6E C18 C19 114.7(5) no
C17 C18 C19 119.2(5) no
N2 C19 C14 121.4(5) no
N2 C19 C18 117.1(4) no
C14 C19 C18 121.4(5) no
O4 C20 O5 127.0(5) no
O4 C20 C11 116.3(5) no
O5 C20 C11 116.7(4) no

loop_
_geom_bond_atom_site_label_1
_geom_bond_atom_site_label_2
_geom_bond_site_symmetry_1
_geom_bond_site_symmetry_2
_geom_bond_distance
_geom_bond_publ_flag
Co1 O1 . . 2.122(3) yes
Co1 O3E . . 2.226(3) yes
Co1 O4 . . 2.082(4) yes
Co1 O6E . . 2.285(4) yes
Co1 N1 . . 1.966(4) yes
Co1 N2 . . 1.979(4) yes
O1 C10 . . 1.274(6) yes
O2 C10 . . 1.250(6) yes
O3E C8 . . 1.358(5) yes
O3E H3E . . 0.92(5) no
O4 C20 . . 1.272(6) yes
O5 C20 . . 1.244(7) yes
O6E C18 . . 1.373(6) yes
O6E H6E . . 0.90(5) no
O7 H7A . . 0.90(6) no
O7 H7B . . 0.91(7) no
O8 H8A . . 0.90(5) no
O8 H8B . . 0.90(5) no
O9 H9A . . 0.93(8) no
O9 H9B . . 0.91(5) no
N1 C1 . . 1.328(6) no
N1 C9 . . 1.364(4) no
N2 C11 . . 1.323(7) no
N2 C19 . . 1.351(6) no
C1 C2 . . 1.400(7) no
C1 C10 . . 1.501(5) no
C2 C3 . . 1.371(5) no
C2 H2 . . 0.930 no
C3 C4 . . 1.420(7) no
C3 H3 . . 0.930 no
C4 C5 . . 1.403(5) no
C4 C9 . . 1.413(6) no
C5 C6 . . 1.365(7) no
C5 H5 . . 0.930 no
C6 C7 . . 1.408(7) no
C6 H6 . . 0.930 no
C7 C8 . . 1.361(5) no
C7 H7 . . 0.930 no
C8 C9 . . 1.412(6) no
C11 C12 . . 1.399(6) no
C11 C20 . . 1.514(7) no
C12 C13 . . 1.372(8) no
C12 H12 . . 0.930 no
C13 C14 . . 1.412(8) no
C13 H13 . . 0.930 no
C14 C15 . . 1.407(8) no
C14 C19 . . 1.413(6) no
C15 C16 . . 1.345(9) no
C15 H15 . . 0.930 no
C16 C17 . . 1.414(8) no
C16 H16 . . 0.930 no
C17 C18 . . 1.365(8) no
C17 H17 . . 0.930 no
C18 C19 . . 1.402(8) no

loop_
_geom_contact_atom_site_label_1
_geom_contact_atom_site_label_2
_geom_contact_distance
_geom_contact_site_symmetry_2
O1 O7 2.956(6) 1_554
O1 C16 3.502(6) 2_556
O2 O8 2.693(4) 1_454
O2 O9 2.942(8) 1_455
O2 O7 3.448(7) 1_554
O2 C7 3.562(6) 1_454
O4 C3 3.322(5) 2_666
O5 O8 2.569(6) 1_554
O5 C18 3.328(5) 1_554
O5 C15 3.352(7) 2_656
O5 C17 3.464(6) 1_554
O5 O6E 3.500(5) 1_554
O7 O9 2.798(8) 1_455
O7 O8 3.244(7) 1_455
O7 C10 3.338(7) 1_556
O7 C5 3.427(6) 2_667
O7 C6 3.460(7) 2_667
O7 C13 3.581(6) 2_556
O8 C13 3.411(6) 2_656
O8 C20 3.481(7) 1_556
O8 C10 3.540(5) 1_656
O9 C10 3.321(9) 1_655
N1 C4 3.566(6) 2_666
C1 C5 3.358(7) 2_666
C1 C4 3.572(7) 2_666
C2 C6 3.573(7) 2_667
C3 C7 3.368(8) 2_667
C3 C9 3.390(7) 2_666
C3 C6 3.496(8) 2_667
C4 C5 3.549(7) 2_667
C4 C4 3.598(10) 2_667
C5 C9 3.402(7) 2_667
C5 C10 3.581(8) 2_666
C11 C13 3.399(7) 2_656
C12 C13 3.428(6) 2_656
C12 C14 3.461(7) 2_656
C12 C16 3.564(7) 1_554
C12 C17 3.597(7) 1_554
C14 C17 3.488(7) 2_556
C15 C18 3.495(7) 2_556
C16 C19 3.477(7) 2_556
C17 C20 3.549(6) 1_556

loop_
_geom_hbond_atom_site_label_D
_geom_hbond_atom_site_label_H
_geom_hbond_atom_site_label_A
_geom_hbond_angle_DHA
_geom_hbond_publ_flag
O3E H3E O8 171(6) no
O6E H6E O7 176(5) no

loop_
_geom_torsion_atom_site_label_1
_geom_torsion_atom_site_label_2
_geom_torsion_atom_site_label_3
_geom_torsion_atom_site_label_4
_geom_torsion
_geom_torsion_publ_flag
Co1 O1 C10 O2 -170.5(4) no
Co1 O1 C10 C1 10.2(6) no
Co1 O3E C8 C7 -176.5(4) no
Co1 O3E C8 C9 4.0(5) no
Co1 O4 C20 O5 -177.5(4) no
Co1 O4 C20 C11 0.0(5) no
Co1 O6E C18 C17 -175.7(4) no
Co1 O6E C18 C19 3.1(5) no
Co1 N1 C1 C2 -177.5(4) no
Co1 N1 C1 C10 2.6(6) no
Co1 N1 C9 C4 176.0(4) no
Co1 N1 C9 C8 -3.6(6) no
Co1 N2 C11 C12 -174.7(3) no
Co1 N2 C11 C20 5.5(4) no
Co1 N2 C19 C14 175.4(3) no
Co1 N2 C19 C18 -3.5(5) no
O1 Co1 O3E C8 -4.0(5) no
O1 Co1 O4 C20 -97.9(3) no
O1 Co1 O6E C18 97.7(3) no
O1 Co1 N1 C1 1.9(4) no
O1 Co1 N1 C9 -175.5(4) no
O1 Co1 N2 C11 91.8(3) no
O1 Co1 N2 C19 -84.8(3) no
O1 C10 C1 N1 -8.7(7) no
O1 C10 C1 C2 171.4(5) no
O2 C10 C1 N1 171.9(5) no
O2 C10 C1 C2 -7.9(8) no
O3E Co1 O1 C10 -7.3(6) no
O3E Co1 O4 C20 107.4(3) no
O3E Co1 O6E C18 -108.0(3) no
O3E Co1 N1 C1 -178.3(4) no
O3E Co1 N1 C9 4.3(3) no
O3E Co1 N2 C11 -90.4(3) no
O3E Co1 N2 C19 93.0(3) no
O3E C8 C7 C6 179.2(5) no
O3E C8 C9 N1 -0.7(6) no
O3E C8 C9 C4 179.7(5) no
O4 Co1 O1 C10 -111.4(4) no
O4 Co1 O3E C8 102.2(3) no
O4 Co1 O6E C18 -14.3(4) no
O4 Co1 N1 C1 97.0(4) no
O4 Co1 N1 C9 -80.4(4) no
O4 Co1 N2 C11 -4.4(3) no
O4 Co1 N2 C19 179.0(3) no
O4 C20 C11 N2 -3.5(5) no
O4 C20 C11 C12 176.8(4) no
O5 C20 C11 N2 174.2(4) no
O5 C20 C11 C12 -5.5(6) no
O6E Co1 O1 C10 93.4(4) no
O6E Co1 O3E C8 -104.3(3) no
O6E Co1 O4 C20 12.7(5) no
O6E Co1 N1 C1 -87.6(4) no
O6E Co1 N1 C9 95.0(4) no
O6E Co1 N2 C11 -179.6(3) no
O6E Co1 N2 C19 3.9(3) no
O6E C18 C17 C16 178.5(4) no
O6E C18 C19 N2 -0.2(6) no
O6E C18 C19 C14 -179.1(4) no
N1 Co1 O1 C10 -6.9(4) no
N1 Co1 O3E C8 -4.4(3) no
N1 Co1 O4 C20 -177.5(3) no
N1 Co1 O6E C18 175.6(3) no
N1 C1 C2 C3 1.3(8) no
N1 C9 C4 C3 1.7(7) no
N1 C9 C4 C5 -178.7(5) no
N1 C9 C8 C7 179.7(5) no
N2 Co1 O1 C10 167.9(4) no
N2 Co1 O3E C8 -179.1(3) no
N2 Co1 O4 C20 2.3(3) no
N2 Co1 O6E C18 -3.7(3) no
N2 C11 C12 C13 -1.7(6) no
N2 C19 C14 C13 0.2(6) no
N2 C19 C14 C15 -179.2(4) no
N2 C19 C18 C17 178.6(4) no
C1 N1 C9 C4 -1.4(7) no
C1 N1 C9 C8 179.0(4) no
C1 C2 C3 C4 -1.0(8) no
C2 C1 N1 C9 -0.1(7) no
C2 C3 C4 C5 180.0(5) no
C2 C3 C4 C9 -0.5(8) no
C3 C2 C1 C10 -178.8(5) no
C3 C4 C5 C6 179.0(5) no
C3 C4 C9 C8 -178.8(5) no
C4 C5 C6 C7 -0.6(9) no
C4 C9 C8 C7 0.1(8) no
C5 C4 C9 C8 0.8(7) no
C5 C6 C7 C8 1.6(8) no
C6 C5 C4 C9 -0.6(8) no
C6 C7 C8 C9 -1.3(8) no
C9 N1 C1 C10 180.0(4) no
C11 N2 C19 C14 -1.1(6) no
C11 N2 C19 C18 -180.0(4) no
C11 C12 C13 C14 0.7(7) no
C12 C11 N2 C19 1.9(6) no
C12 C13 C14 C15 179.3(5) no
C12 C13 C14 C19 0.0(6) no
C13 C12 C11 C20 178.0(4) no
C13 C14 C15 C16 -177.8(5) no
C13 C14 C19 C18 179.0(4) no
C14 C15 C16 C17 -2.1(8) no
C14 C19 C18 C17 -0.3(6) no
C15 C14 C19 C18 -0.4(6) no
C15 C16 C17 C18 1.4(7) no
C16 C15 C14 C19 1.5(7) no
C16 C17 C18 C19 -0.2(7) no
C19 N2 C11 C20 -177.9(4) no
C19 N2 C11 C20 -177.9(4) no
